data_4338318
loop_
_publ_author_name
'Bystrick\'y, Roman'
'Antal, Peter'
'Tatiersky, Jozef'
'Schwendt, Peter'
'Gyepes, R\'obert'
'Z\'ak, Zdirad'

_publ_section_title
;
 Peroxido Complexes of Vanadium(V) as Ligands. Crystal Structures of
 [Cd(NH3)6][{VO(O2)2(OH)}2{\m-Cd(NH3)4}] and [{VO(O2)2(Im)}2{\m-Cu(Im)4}]
 (Im = Imidazole).
;
_journal_issue 10
_journal_name_full 'Inorganic chemistry'
_journal_page_first 5037
_journal_page_last 5043
_journal_paper_doi 10.1021/ic500066p
_journal_volume 53
_journal_year 2014
_chemical_formula_moiety '[Cd(NH3)6][{VO(O2)2(NH3)}2{mu-Cd(NH3)4}]'
_chemical_formula_sum 'Cd2 H32 N10 O12 V2'
_chemical_formula_weight 691.04
_chemical_name_systematic
; 
hexaammminecadmium(2+) 
bis[ammineoxidodiperoxidovadatato(V)]tetraamminecadmiumate(2-)
;
_space_group_IT_number 2
_symmetry_cell_setting triclinic
_symmetry_space_group_name_Hall '-P 1'
_symmetry_space_group_name_H-M 'P -1'
_atom_sites_solution_hydrogens geom
_atom_sites_solution_primary direct
_atom_sites_solution_secondary difmap
_audit_creation_method SHELXL-97
_cell_angle_alpha 82.906(3)
_cell_angle_beta 87.456(2)
_cell_angle_gamma 61.540(3)
_cell_formula_units_Z 1
_cell_length_a 7.4932(2)
_cell_length_b 7.5385(2)
_cell_length_c 10.6984(3)
_cell_measurement_reflns_used 5313
_cell_measurement_temperature 120(2)
_cell_measurement_theta_max 27.1574
_cell_measurement_theta_min 3.0851
_cell_volume 527.15(3)
_computing_cell_refinement
;
CrysAlis RED, Oxford Diffraction Ltd.,
Version 1.171.32.6 (release 21-05-2007 CrysAlis171 .NET)
(compiled May 21 2007,16:32:00)
;
_computing_data_collection
;
CrysAlis CCD, Oxford Diffraction Ltd.,
Version 1.171.32.6 (release 21-05-2007 CrysAlis171 .NET)
(compiled May 21 2007,16:32:00)
;
_computing_data_reduction
;
CrysAlis RED, Oxford Diffraction Ltd.,
Version 1.171.32.6 (release 21-05-2007 CrysAlis171 .NET)
(compiled May 21 2007,16:32:00)
;
_computing_molecular_graphics 'Bruker SHELXTL V5.1'
_computing_publication_material 'Bruker SHELXTL V5.1'
_computing_structure_refinement 'SHELXL-97 (Sheldrick, 1997)'
_computing_structure_solution 'SHELXS-97 (Sheldrick, 1990)'
_diffrn_ambient_temperature 120(2)
_diffrn_detector_area_resol_mean 8.4353
_diffrn_measured_fraction_theta_full 0.992
_diffrn_measured_fraction_theta_max 0.992
_diffrn_measurement_device_type 'KUMA KM-4 CCD'
_diffrn_measurement_method omega-scan
_diffrn_radiation_monochromator graphite
_diffrn_radiation_source 'Enhance (Mo) X-ray Source'
_diffrn_radiation_type MoK\a
_diffrn_radiation_wavelength 0.71073
_diffrn_reflns_av_R_equivalents 0.0068
_diffrn_reflns_av_sigmaI/netI 0.0062
_diffrn_reflns_limit_h_max 8
_diffrn_reflns_limit_h_min -8
_diffrn_reflns_limit_k_max 8
_diffrn_reflns_limit_k_min -6
_diffrn_reflns_limit_l_max 12
_diffrn_reflns_limit_l_min -12
_diffrn_reflns_number 6054
_diffrn_reflns_theta_full 24.99
_diffrn_reflns_theta_max 24.99
_diffrn_reflns_theta_min 3.09
_diffrn_standards_decay_% none
_diffrn_standards_interval_count 'after every 100 frames'
_exptl_absorpt_coefficient_mu 2.915
_exptl_absorpt_correction_T_max 0.6689
_exptl_absorpt_correction_T_min 0.3885
_exptl_absorpt_correction_type multi-scan
_exptl_absorpt_process_details
; 
CrysAlis RED, Oxford Diffraction Ltd.,
Version 1.171.32.6 (release 21-05-2007 CrysAlis171 .NET)
(compiled May 21 2007,16:32:00)
Empirical absorption correction using spherical harmonics,
 implemented in SCALE3 ABSPACK scaling algorithm. 
;
_exptl_crystal_colour yellow
_exptl_crystal_density_diffrn 2.177
_exptl_crystal_density_method 'not measured'
_exptl_crystal_description irregular
_exptl_crystal_F_000 340
_exptl_crystal_size_max 0.40
_exptl_crystal_size_mid 0.35
_exptl_crystal_size_min 0.15
_refine_diff_density_max 0.776
_refine_diff_density_min -0.830
_refine_diff_density_rms 0.086
_refine_ls_extinction_method none
_refine_ls_goodness_of_fit_ref 1.114
_refine_ls_hydrogen_treatment constr
_refine_ls_matrix_type full
_refine_ls_number_parameters 126
_refine_ls_number_reflns 1832
_refine_ls_number_restraints 0
_refine_ls_restrained_S_all 1.114
_refine_ls_R_factor_all 0.0180
_refine_ls_R_factor_gt 0.0175
_refine_ls_shift/su_max 0.000
_refine_ls_shift/su_mean 0.000
_refine_ls_structure_factor_coef Fsqd
_refine_ls_weighting_details 'calc w=1/[\s^2^(Fo^2^)+(0.0227P)^2^+1.1006P] where P=(Fo^2^+2Fc^2^)/3'
_refine_ls_weighting_scheme calc
_refine_ls_wR_factor_gt 0.0474
_refine_ls_wR_factor_ref 0.0476
_reflns_number_gt 1764
_reflns_number_total 1832
_reflns_threshold_expression >2sigma(I)
_cod_data_source_file ic500066p_si_002.cif
_cod_data_source_block cdvn
_cod_depositor_comments 'Adding full bibliography for 4338317--4338318.cif.'
_cod_original_cell_volume 527.15(2)
_cod_original_sg_symbol_H-M P-1
_cod_original_formula_sum 'H32 Cd2 N10 O12 V2'
_cod_database_code 4338318

loop_
_symmetry_equiv_pos_as_xyz
'x, y, z'
'-x, -y, -z'

loop_
_atom_site_label
_atom_site_type_symbol
_atom_site_fract_x
_atom_site_fract_y
_atom_site_fract_z
_atom_site_U_iso_or_equiv
_atom_site_adp_type
_atom_site_occupancy
_atom_site_symmetry_multiplicity
_atom_site_calc_flag
_atom_site_refinement_flags
Cd1 Cd 0.0000 0.0000 0.0000 0.01167(9) Uani 1 2 d S
N11 N 0.0875(4) 0.1994(4) -0.1480(2) 0.0239(6) Uani 1 1 d .
H11A H 0.1935 0.1176 -0.1941 0.036 Uiso 1 1 calc R
H11B H 0.1240 0.2769 -0.1075 0.036 Uiso 1 1 calc R
H11C H -0.0208 0.2816 -0.2000 0.036 Uiso 1 1 calc R
N21 N 0.2247(3) -0.2876(3) -0.0933(2) 0.0166(5) Uani 1 1 d .
H21A H 0.3437 -0.2848 -0.1089 0.025 Uiso 1 1 calc R
H21B H 0.1696 -0.2892 -0.1670 0.025 Uiso 1 1 calc R
H21C H 0.2484 -0.4011 -0.0404 0.025 Uiso 1 1 calc R
Cd2 Cd -0.5000 0.5000 0.5000 0.01186(9) Uani 1 2 d S
N12 N -0.2767(3) 0.1691(3) 0.4567(2) 0.0149(5) Uani 1 1 d .
H12A H -0.2358 0.0848 0.5302 0.022 Uiso 1 1 calc R
H12B H -0.1667 0.1673 0.4161 0.022 Uiso 1 1 calc R
H12C H -0.3409 0.1266 0.4070 0.022 Uiso 1 1 calc R
N22 N -0.7332(3) 0.3826(3) 0.5512(2) 0.0158(5) Uani 1 1 d .
H22A H -0.8374 0.4738 0.5942 0.024 Uiso 1 1 calc R
H22B H -0.6712 0.2609 0.6001 0.024 Uiso 1 1 calc R
H22C H -0.7824 0.3671 0.4794 0.024 Uiso 1 1 calc R
N32 N -0.6340(3) 0.6007(3) 0.29145(19) 0.0108(4) Uani 1 1 d .
H32A H -0.5752 0.4923 0.2465 0.016 Uiso 1 1 calc R
H32B H -0.6076 0.7010 0.2545 0.016 Uiso 1 1 calc R
H32C H -0.7705 0.6475 0.2932 0.016 Uiso 1 1 calc R
V V 0.30064(6) 0.14557(6) 0.20507(4) 0.00950(11) Uani 1 1 d .
O1 O 0.3107(3) 0.3774(3) 0.12159(18) 0.0188(4) Uani 1 1 d .
O2 O 0.3796(3) 0.2114(3) 0.04320(18) 0.0196(4) Uani 1 1 d .
O3 O 0.0978(3) 0.3234(3) 0.30519(19) 0.0211(4) Uani 1 1 d .
O4 O 0.0891(3) 0.1335(3) 0.30200(18) 0.0174(4) Uani 1 1 d .
O5 O 0.2905(3) -0.0724(3) 0.12794(16) 0.0126(4) Uani 1 1 d .
H5 H 0.3918 -0.1120 0.0737 0.019 Uiso 1 1 d R
O6 O 0.5037(3) 0.0291(3) 0.29187(19) 0.0189(4) Uani 1 1 d .

loop_
_atom_site_aniso_label
_atom_site_aniso_U_11
_atom_site_aniso_U_22
_atom_site_aniso_U_33
_atom_site_aniso_U_23
_atom_site_aniso_U_13
_atom_site_aniso_U_12
Cd1 0.01065(14) 0.01119(14) 0.01265(14) -0.00081(10) 0.00082(10) -0.00496(11)
N11 0.0184(12) 0.0196(13) 0.0277(13) 0.0053(10) 0.0051(10) -0.0065(10)
N21 0.0157(11) 0.0166(12) 0.0154(11) -0.0020(9) -0.0005(9) -0.0059(10)
Cd2 0.01091(14) 0.01152(14) 0.01280(14) -0.00098(10) 0.00046(10) -0.00516(11)
N12 0.0128(11) 0.0157(11) 0.0150(11) -0.0022(9) 0.0013(9) -0.0059(9)
N22 0.0126(11) 0.0145(11) 0.0185(12) -0.0012(9) 0.0006(9) -0.0053(9)
N32 0.0244(12) 0.0044(10) 0.0057(10) 0.0025(8) -0.0062(8) -0.0086(9)
V 0.0084(2) 0.0098(2) 0.0101(2) -0.00179(16) 0.00031(16) -0.00406(17)
O1 0.0275(11) 0.0122(9) 0.0179(10) -0.0038(8) 0.0025(8) -0.0100(8)
O2 0.0292(11) 0.0178(10) 0.0171(10) -0.0074(8) 0.0095(8) -0.0150(9)
O3 0.0203(10) 0.0173(10) 0.0235(11) -0.0083(8) 0.0080(8) -0.0066(8)
O4 0.0162(10) 0.0218(10) 0.0171(10) -0.0049(8) 0.0048(8) -0.0110(8)
O5 0.0131(9) 0.0135(9) 0.0131(9) -0.0036(7) 0.0027(7) -0.0076(7)
O6 0.0140(10) 0.0183(10) 0.0227(10) -0.0001(8) -0.0049(8) -0.0064(8)

loop_
_atom_type_symbol
_atom_type_description
_atom_type_scat_dispersion_real
_atom_type_scat_dispersion_imag
_atom_type_scat_source
N N 0.0061 0.0033 'International Tables Vol C Tables 4.2.6.8 and 6.1.1.4'
H H 0.0000 0.0000 'International Tables Vol C Tables 4.2.6.8 and 6.1.1.4'
O O 0.0106 0.0060 'International Tables Vol C Tables 4.2.6.8 and 6.1.1.4'
Cd Cd -0.8075 1.2024 'International Tables Vol C Tables 4.2.6.8 and 6.1.1.4'
V V 0.3005 0.5294 'International Tables Vol C Tables 4.2.6.8 and 6.1.1.4'

loop_
_geom_angle_atom_site_label_1
_geom_angle_atom_site_label_2
_geom_angle_atom_site_label_3
_geom_angle
_geom_angle_site_symmetry_1
_geom_angle_site_symmetry_3
N21 Cd1 N21 180.00(10) 2 .
N21 Cd1 N11 89.53(9) 2 2
N21 Cd1 N11 90.47(9) . 2
N21 Cd1 N11 90.47(9) 2 .
N21 Cd1 N11 89.53(9) . .
N11 Cd1 N11 180.00(15) 2 .
N21 Cd1 O5 84.91(7) 2 2
N21 Cd1 O5 95.09(7) . 2
N11 Cd1 O5 89.22(8) 2 2
N11 Cd1 O5 90.78(8) . 2
N21 Cd1 O5 95.09(7) 2 .
N21 Cd1 O5 84.91(7) . .
N11 Cd1 O5 90.78(8) 2 .
N11 Cd1 O5 89.22(8) . .
O5 Cd1 O5 180.00(9) 2 .
N22 Cd2 N22 180.00(15) . 2_466
N22 Cd2 N12 93.80(8) . 2_466
N22 Cd2 N12 86.20(8) 2_466 2_466
N22 Cd2 N12 86.20(8) . .
N22 Cd2 N12 93.80(8) 2_466 .
N12 Cd2 N12 180.0 2_466 .
N22 Cd2 N32 90.98(8) . 2_466
N22 Cd2 N32 89.02(8) 2_466 2_466
N12 Cd2 N32 92.50(7) 2_466 2_466
N12 Cd2 N32 87.50(7) . 2_466
N22 Cd2 N32 89.02(8) . .
N22 Cd2 N32 90.98(8) 2_466 .
N12 Cd2 N32 87.50(7) 2_466 .
N12 Cd2 N32 92.50(7) . .
N32 Cd2 N32 180.0 2_466 .
O6 V O3 106.11(10) . .
O6 V O4 107.01(9) . .
O3 V O4 45.91(9) . .
O6 V O2 106.77(10) . .
O3 V O2 127.24(9) . .
O4 V O2 145.68(9) . .
O6 V O1 104.64(10) . .
O3 V O1 86.76(9) . .
O4 V O1 128.52(9) . .
O2 V O1 45.48(8) . .
O6 V O5 103.87(9) . .
O3 V O5 125.39(8) . .
O4 V O5 82.05(8) . .
O2 V O5 84.22(8) . .
O1 V O5 127.43(8) . .
O2 O1 V 67.07(11) . .
O1 O2 V 67.45(11) . .
O4 O3 V 67.43(10) . .
O3 O4 V 66.65(11) . .
V O5 Cd1 120.24(8) . .

loop_
_geom_bond_atom_site_label_1
_geom_bond_atom_site_label_2
_geom_bond_distance
_geom_bond_site_symmetry_2
Cd1 N21 2.332(2) 2
Cd1 N21 2.332(2) .
Cd1 N11 2.336(2) 2
Cd1 N11 2.336(2) .
Cd1 O5 2.4200(17) 2
Cd1 O5 2.4200(17) .
Cd2 N22 2.326(2) .
Cd2 N22 2.326(2) 2_466
Cd2 N12 2.340(2) 2_466
Cd2 N12 2.340(2) .
Cd2 N32 2.3699(19) 2_466
Cd2 N32 2.3699(19) .
V O6 1.6125(19) .
V O3 1.8768(19) .
V O4 1.8876(19) .
V O2 1.8898(19) .
V O1 1.895(2) .
V O5 1.9611(18) .
O1 O2 1.463(3) .
O3 O4 1.468(3) .
